data_7208163
loop_
_publ_author_name
'Gong, Yun'
'Wu, Tao'
'Lin, Jianhua'
'Wang, Baoshan'

_publ_section_title
;
 Metal--organic frameworks built from achiral
 cyclohex-1-ene-1,2-dicarboxylate: syntheses, structures and
 photoluminescence properties
;
_journal_issue 17
_journal_name_full CrystEngComm
_journal_page_first 5649
_journal_paper_doi 10.1039/c2ce06415d
_journal_volume 14
_journal_year 2012
_chemical_formula_sum 'C13 H12 Cu N O4'
_chemical_formula_weight 309.78
_chemical_name_systematic
;
?
;
_space_group_IT_number 14
_symmetry_cell_setting monoclinic
_symmetry_space_group_name_Hall '-P 2ybc'
_symmetry_space_group_name_H-M 'P 1 21/c 1'
_atom_sites_solution_hydrogens geom
_atom_sites_solution_primary direct
_atom_sites_solution_secondary difmap
_audit_creation_method 'CrysAlis RED(Oxford Diffraction 2007)'
_cell_angle_alpha 90.00
_cell_angle_beta 103.340(5)
_cell_angle_gamma 90.00
_cell_formula_units_Z 4
_cell_length_a 10.0635(5)
_cell_length_b 6.1226(2)
_cell_length_c 19.9763(9)
_cell_measurement_reflns_used 3331
_cell_measurement_temperature 293(2)
_cell_measurement_theta_max 28.7683
_cell_measurement_theta_min 2.5307
_cell_volume 1197.63(9)
_computing_cell_refinement 'CrysAlis RED(Oxford Diffraction, 2009)'
_computing_data_collection 'CrysAlis CCD(Oxford Diffraction, 2009)'
_computing_data_reduction 'CrysAlis RED(Oxford Diffraction, 2009)'
_computing_molecular_graphics 'SHELXTL (Sheldrick, 2008)'
_computing_publication_material 'publCIF (Westrip, 2010)'
_computing_structure_refinement 'SHELXTL (Sheldrick, 2008)'
_computing_structure_solution 'SHELXTL (Sheldrick, 2008)'
_diffrn_ambient_temperature 293(2)
_diffrn_measured_fraction_theta_full 0.999
_diffrn_measured_fraction_theta_max 0.999
_diffrn_measurement_device_type 'Oxford Diffraction Xcalibur/Sapphire3'
_diffrn_measurement_method '\w scans'
_diffrn_radiation_monochromator graphite
_diffrn_radiation_source 'Enhance (Mo) X-ray Source'
_diffrn_radiation_type MoK\a
_diffrn_radiation_wavelength 0.71073
_diffrn_reflns_av_R_equivalents 0.0255
_diffrn_reflns_av_sigmaI/netI 0.0361
_diffrn_reflns_limit_h_max 11
_diffrn_reflns_limit_h_min -11
_diffrn_reflns_limit_k_max 7
_diffrn_reflns_limit_k_min -7
_diffrn_reflns_limit_l_max 23
_diffrn_reflns_limit_l_min -23
_diffrn_reflns_number 5122
_diffrn_reflns_theta_full 25.01
_diffrn_reflns_theta_max 25.01
_diffrn_reflns_theta_min 2.59
_exptl_absorpt_coefficient_mu 1.832
_exptl_absorpt_correction_T_max 1.00000
_exptl_absorpt_correction_T_min 0.73578
_exptl_absorpt_correction_type multi-scan
_exptl_absorpt_process_details 'CrysAlis RED(Oxford Diffraction 2009)'
_exptl_crystal_colour blue
_exptl_crystal_density_diffrn 1.718
_exptl_crystal_density_method 'not measured'
_exptl_crystal_description cubic
_exptl_crystal_F_000 632
_exptl_crystal_size_max 0.30
_exptl_crystal_size_mid 0.28
_exptl_crystal_size_min 0.27
_refine_diff_density_max 0.681
_refine_diff_density_min -0.376
_refine_diff_density_rms 0.085
_refine_ls_extinction_method none
_refine_ls_goodness_of_fit_ref 0.993
_refine_ls_hydrogen_treatment constr
_refine_ls_matrix_type full
_refine_ls_number_parameters 172
_refine_ls_number_reflns 2102
_refine_ls_number_restraints 0
_refine_ls_restrained_S_all 0.993
_refine_ls_R_factor_all 0.0412
_refine_ls_R_factor_gt 0.0308
_refine_ls_shift/su_max 0.001
_refine_ls_shift/su_mean 0.000
_refine_ls_structure_factor_coef Fsqd
_refine_ls_weighting_details 'calc w=1/[\s^2^(Fo^2^)+(0.0547P)^2^+0.0000P] where P=(Fo^2^+2Fc^2^)/3'
_refine_ls_weighting_scheme calc
_refine_ls_wR_factor_gt 0.0799
_refine_ls_wR_factor_ref 0.0821
_reflns_number_gt 1733
_reflns_number_total 2102
_reflns_threshold_expression >2sigma(I)
_cod_data_source_file c2ce06415d.txt
_cod_data_source_block 20110107-1
_cod_original_cell_volume 1197.62(9)
_cod_original_sg_symbol_H-M P21/c
_cod_database_code 7208163

loop_
_symmetry_equiv_pos_as_xyz
'x, y, z'
'-x, y+1/2, -z+1/2'
'-x, -y, -z'
'x, -y-1/2, z-1/2'

loop_
_atom_site_label
_atom_site_type_symbol
_atom_site_fract_x
_atom_site_fract_y
_atom_site_fract_z
_atom_site_U_iso_or_equiv
_atom_site_adp_type
_atom_site_occupancy
_atom_site_symmetry_multiplicity
_atom_site_calc_flag
_atom_site_refinement_flags
Cu1 Cu 0.64434(4) 0.34716(5) 0.530162(18) 0.02780(14) Uani 1 1 d .
N1 N 0.7751(2) 0.5722(4) 0.51760(12) 0.0274(5) Uani 1 1 d .
O1 O 0.5626(2) 0.0909(3) 0.56981(11) 0.0364(5) Uani 1 1 d .
O2 O 0.7677(2) 0.2060(3) 0.61180(11) 0.0406(5) Uani 1 1 d .
O3 O 0.49461(19) -0.3812(3) 0.55467(9) 0.0256(4) Uani 1 1 d .
O4 O 0.3664(2) -0.2449(4) 0.62150(11) 0.0423(5) Uani 1 1 d .
C1 C 0.6956(3) -0.1011(4) 0.66766(15) 0.0301(7) Uani 1 1 d .
C2 C 0.6058(3) -0.2646(4) 0.66571(14) 0.0271(6) Uani 1 1 d .
C3 C 0.6264(3) -0.4403(5) 0.71994(15) 0.0380(7) Uani 1 1 d .
H3A H 0.6015 -0.5805 0.6980 0.046 Uiso 1 1 calc R
H3B H 0.5663 -0.4127 0.7506 0.046 Uiso 1 1 calc R
C4 C 0.7732(4) -0.4510(6) 0.76181(19) 0.0577(10) Uani 1 1 d .
H4A H 0.7776 -0.5409 0.8022 0.069 Uiso 1 1 calc R
H4B H 0.8302 -0.5182 0.7344 0.069 Uiso 1 1 calc R
C5 C 0.8256(4) -0.2306(6) 0.78322(18) 0.0606(11) Uani 1 1 d .
H5A H 0.9183 -0.2429 0.8107 0.073 Uiso 1 1 calc R
H5B H 0.7703 -0.1665 0.8119 0.073 Uiso 1 1 calc R
C6 C 0.8248(4) -0.0810(5) 0.72321(17) 0.0450(8) Uani 1 1 d .
H6A H 0.8347 0.0688 0.7394 0.054 Uiso 1 1 calc R
H6B H 0.9024 -0.1151 0.7039 0.054 Uiso 1 1 calc R
C7 C 0.6729(3) 0.0707(4) 0.61388(15) 0.0288(6) Uani 1 1 d .
C8 C 0.4769(3) -0.2907(4) 0.61017(14) 0.0257(6) Uani 1 1 d .
C9 C 0.8997(3) 0.5884(5) 0.56001(17) 0.0405(8) Uani 1 1 d .
H9 H 0.9259 0.4848 0.5946 0.049 Uiso 1 1 calc R
C10 C 0.9892(3) 0.7509(5) 0.55419(17) 0.0422(8) Uani 1 1 d .
H10 H 1.0749 0.7548 0.5841 0.051 Uiso 1 1 calc R
C11 C 0.9534(3) 0.9094(4) 0.50426(14) 0.0243(6) Uani 1 1 d .
C12 C 0.8250(3) 0.8930(5) 0.46131(16) 0.0362(7) Uani 1 1 d .
H12 H 0.7956 0.9961 0.4269 0.043 Uiso 1 1 calc R
C13 C 0.7409(3) 0.7241(5) 0.46965(16) 0.0358(7) Uani 1 1 d .
H13 H 0.6550 0.7159 0.4400 0.043 Uiso 1 1 calc R

loop_
_atom_site_aniso_label
_atom_site_aniso_U_11
_atom_site_aniso_U_22
_atom_site_aniso_U_33
_atom_site_aniso_U_23
_atom_site_aniso_U_13
_atom_site_aniso_U_12
Cu1 0.0259(2) 0.0273(2) 0.0272(2) 0.00747(14) -0.00007(14) -0.01024(15)
N1 0.0232(13) 0.0284(11) 0.0290(14) 0.0046(10) 0.0025(10) -0.0082(10)
O1 0.0347(13) 0.0328(10) 0.0357(12) 0.0146(9) -0.0042(10) -0.0124(9)
O2 0.0346(13) 0.0374(11) 0.0429(13) 0.0162(10) -0.0053(10) -0.0164(10)
O3 0.0257(11) 0.0270(10) 0.0212(10) 0.0001(8) -0.0004(8) -0.0072(8)
O4 0.0338(14) 0.0513(13) 0.0429(14) 0.0020(11) 0.0113(11) 0.0037(11)
C1 0.0351(18) 0.0281(14) 0.0242(16) 0.0026(12) 0.0008(12) -0.0065(13)
C2 0.0360(18) 0.0247(13) 0.0201(15) 0.0013(12) 0.0050(12) -0.0031(13)
C3 0.048(2) 0.0332(15) 0.0300(18) 0.0095(14) 0.0027(14) -0.0107(14)
C4 0.070(3) 0.049(2) 0.041(2) 0.0197(17) -0.0137(18) -0.0108(19)
C5 0.068(3) 0.059(2) 0.040(2) 0.0175(19) -0.0192(18) -0.015(2)
C6 0.051(2) 0.0358(16) 0.0363(19) 0.0062(15) -0.0135(15) -0.0153(16)
C7 0.0341(18) 0.0225(13) 0.0270(16) 0.0010(12) 0.0010(13) -0.0070(13)
C8 0.0330(18) 0.0189(12) 0.0244(16) 0.0038(11) 0.0047(12) -0.0063(12)
C9 0.0330(18) 0.0384(16) 0.043(2) 0.0215(15) -0.0054(14) -0.0124(14)
C10 0.0257(17) 0.0440(17) 0.045(2) 0.0197(16) -0.0155(14) -0.0165(15)
C11 0.0217(15) 0.0235(12) 0.0269(15) 0.0011(11) 0.0043(12) -0.0068(12)
C12 0.0258(17) 0.0385(16) 0.0391(19) 0.0178(14) -0.0030(13) -0.0090(13)
C13 0.0223(16) 0.0399(16) 0.0388(19) 0.0165(14) -0.0061(13) -0.0099(14)

loop_
_atom_type_symbol
_atom_type_description
_atom_type_scat_dispersion_real
_atom_type_scat_dispersion_imag
_atom_type_scat_source
C C 0.0033 0.0016 'International Tables Vol C Tables 4.2.6.8 and 6.1.1.4'
H H 0.0000 0.0000 'International Tables Vol C Tables 4.2.6.8 and 6.1.1.4'
N N 0.0061 0.0033 'International Tables Vol C Tables 4.2.6.8 and 6.1.1.4'
O O 0.0106 0.0060 'International Tables Vol C Tables 4.2.6.8 and 6.1.1.4'
Cu Cu 0.3201 1.2651 'International Tables Vol C Tables 4.2.6.8 and 6.1.1.4'

loop_
_geom_angle_atom_site_label_1
_geom_angle_atom_site_label_2
_geom_angle_atom_site_label_3
_geom_angle
_geom_angle_site_symmetry_1
_geom_angle_site_symmetry_3
O3 Cu1 N1 100.50(9) 3_656 .
O3 Cu1 O2 160.41(8) 3_656 .
N1 Cu1 O2 95.68(9) . .
O3 Cu1 O1 98.58(8) 3_656 .
N1 Cu1 O1 160.65(9) . .
O2 Cu1 O1 64.98(8) . .
O3 Cu1 C7 130.01(9) 3_656 .
N1 Cu1 C7 128.43(10) . .
O2 Cu1 C7 32.75(9) . .
O1 Cu1 C7 32.23(9) . .
O3 Cu1 O3 75.00(8) 3_656 1_565
N1 Cu1 O3 90.62(8) . 1_565
O2 Cu1 O3 116.03(8) . 1_565
O1 Cu1 O3 97.39(8) . 1_565
C7 Cu1 O3 109.73(8) . 1_565
C7 O1 Cu1 88.69(16) . .
C7 O2 Cu1 88.78(17) . .
O4 C8 O3 124.9(3) . .
O4 C8 C2 120.4(3) . .
O3 C8 C2 114.3(2) . .
N1 C13 C12 123.6(3) . .
N1 C13 H13 118.2 . .
C12 C13 H13 118.2 . .
C10 C11 C12 116.7(2) . .
C10 C11 C11 122.8(3) . 3_776
C12 C11 C11 120.5(3) . 3_776
C13 C12 C11 119.7(3) . .
C13 C12 H12 120.1 . .
C11 C12 H12 120.1 . .
C1 C2 C3 122.1(3) . .
C1 C2 C8 124.0(2) . .
C3 C2 C8 113.9(2) . .
C2 C3 C4 112.4(3) . .
C2 C3 H3A 109.1 . .
C4 C3 H3A 109.1 . .
C2 C3 H3B 109.1 . .
C4 C3 H3B 109.1 . .
H3A C3 H3B 107.9 . .
O1 C7 O2 117.5(3) . .
O1 C7 C1 122.8(3) . .
O2 C7 C1 119.6(3) . .
O1 C7 Cu1 59.08(14) . .
O2 C7 Cu1 58.47(14) . .
C1 C7 Cu1 178.1(2) . .
C2 C1 C7 121.2(3) . .
C2 C1 C6 122.9(3) . .
C7 C1 C6 116.0(2) . .
C9 C10 C11 120.5(3) . .
C9 C10 H10 119.7 . .
C11 C10 H10 119.7 . .
C1 C6 C5 112.4(3) . .
C1 C6 H6A 109.1 . .
C5 C6 H6A 109.1 . .
C1 C6 H6B 109.1 . .
C5 C6 H6B 109.1 . .
H6A C6 H6B 107.9 . .
C5 C4 C3 110.9(3) . .
C5 C4 H4A 109.5 . .
C3 C4 H4A 109.5 . .
C5 C4 H4B 109.5 . .
C3 C4 H4B 109.5 . .
H4A C4 H4B 108.0 . .
N1 C9 C10 122.5(3) . .
N1 C9 H9 118.8 . .
C10 C9 H9 118.8 . .
C8 O3 Cu1 119.33(18) . 3_656
C8 O3 Cu1 134.46(18) . 1_545
Cu1 O3 Cu1 105.00(8) 3_656 1_545
C13 N1 C9 117.0(2) . .
C13 N1 Cu1 121.1(2) . .
C9 N1 Cu1 121.77(19) . .
C4 C5 C6 112.9(3) . .
C4 C5 H5A 109.0 . .
C6 C5 H5A 109.0 . .
C4 C5 H5B 109.0 . .
C6 C5 H5B 109.0 . .
H5A C5 H5B 107.8 . .

loop_
_geom_bond_atom_site_label_1
_geom_bond_atom_site_label_2
_geom_bond_distance
_geom_bond_site_symmetry_2
Cu1 O3 1.9434(19) 3_656
Cu1 N1 1.961(2) .
Cu1 O2 2.004(2) .
Cu1 O1 2.0165(18) .
Cu1 C7 2.350(3) .
Cu1 O3 2.3701(18) 1_565
O1 C7 1.254(4) .
O2 C7 1.272(3) .
C8 O4 1.218(3) .
C8 O3 1.288(3) .
C8 C2 1.508(4) .
C13 N1 1.323(4) .
C13 C12 1.370(4) .
C13 H13 0.9300 .
C11 C10 1.379(4) .
C11 C12 1.380(4) .
C11 C11 1.487(5) 3_776
C12 H12 0.9300 .
C2 C1 1.343(4) .
C2 C3 1.507(4) .
C3 C4 1.522(5) .
C3 H3A 0.9700 .
C3 H3B 0.9700 .
C7 C1 1.483(4) .
C1 C6 1.507(4) .
C10 C9 1.365(4) .
C10 H10 0.9300 .
C6 C5 1.507(4) .
C6 H6A 0.9700 .
C6 H6B 0.9700 .
C4 C5 1.476(5) .
C4 H4A 0.9700 .
C4 H4B 0.9700 .
C9 N1 1.345(4) .
C9 H9 0.9300 .
O3 Cu1 1.9434(19) 3_656
O3 Cu1 2.3701(18) 1_545
C5 H5A 0.9700 .
C5 H5B 0.9700 .
